data_7108671
loop_
_publ_author_name
'Kang Zhou'
'Fei-Long Jiang'
'Lian Chen'
'Ming-Yan Wu'
'Shu-Quan Zhang'
'Jie Ma'
'Mao-Chun Hong'

_publ_section_title
;
 Unprecedented three-level hierarchical entanglement in a coordination
 polymer
;
_journal_name_full Chem.Commun.
_journal_page_first 12168
_journal_paper_doi 10.1039/c2cc36270h
_journal_volume 48
_journal_year 2012
_chemical_formula_moiety 'C78 H60 Co3 N12 O19'
_chemical_formula_sum 'C78 H60 Co3 N12 O19'
_chemical_formula_weight 1646.17
_chemical_name_systematic
;
?
;
_space_group_IT_number 60
_symmetry_cell_setting orthorhombic
_symmetry_space_group_name_Hall '-P 2n 2ab'
_symmetry_space_group_name_H-M 'P b c n'
_atom_sites_solution_hydrogens geom
_atom_sites_solution_primary direct
_atom_sites_solution_secondary difmap
_audit_creation_method SHELXL-97
_cell_angle_alpha 90.00
_cell_angle_beta 90.00
_cell_angle_gamma 90.00
_cell_formula_units_Z 8
_cell_length_a 37.985(7)
_cell_length_b 14.570(3)
_cell_length_c 27.895(5)
_cell_measurement_reflns_used 32448
_cell_measurement_temperature 123(2)
_cell_measurement_theta_max 27.6413
_cell_measurement_theta_min 2.0904
_cell_volume 15438(5)
_computing_cell_refinement 'CrystalClear (Rigaku Inc., 2007)'
_computing_data_collection 'CrystalClear (Rigaku Inc., 2007)'
_computing_data_reduction 'CrystalClear (Rigaku Inc., 2007)'
_computing_molecular_graphics 'Bruker SHELXTL'
_computing_publication_material 'Bruker SHELXTL'
_computing_structure_refinement 'SHELXL-97 (Sheldrick, 1997)'
_computing_structure_solution 'SHELXS-97 (Sheldrick, 1990)'
_diffrn_ambient_temperature 123(2)
_diffrn_measured_fraction_theta_full 0.996
_diffrn_measured_fraction_theta_max 0.996
_diffrn_measurement_device_type 'Rigaku Mercury CCD area-detector'
_diffrn_measurement_method \w
_diffrn_radiation_monochromator graphite
_diffrn_radiation_source 'fine-focus sealed tube'
_diffrn_radiation_type MoK\a
_diffrn_radiation_wavelength 0.71073
_diffrn_reflns_av_R_equivalents 0.0489
_diffrn_reflns_av_sigmaI/netI 0.0487
_diffrn_reflns_limit_h_max 45
_diffrn_reflns_limit_h_min -45
_diffrn_reflns_limit_k_max 16
_diffrn_reflns_limit_k_min -17
_diffrn_reflns_limit_l_max 33
_diffrn_reflns_limit_l_min -32
_diffrn_reflns_number 83559
_diffrn_reflns_theta_full 25.00
_diffrn_reflns_theta_max 25.00
_diffrn_reflns_theta_min 2.09
_exptl_absorpt_coefficient_mu 0.716
_exptl_absorpt_correction_T_max 1.0000
_exptl_absorpt_correction_T_min 0.716
_exptl_absorpt_correction_type multi-scan
_exptl_absorpt_process_details '(CrystalClear; Rigaku, 2000)'
_exptl_crystal_colour 'blue violet'
_exptl_crystal_density_diffrn 1.416
_exptl_crystal_density_method 'not measured'
_exptl_crystal_description Prism
_exptl_crystal_F_000 6760
_exptl_crystal_size_max 0.4
_exptl_crystal_size_mid 0.2
_exptl_crystal_size_min 0.12
_refine_diff_density_max 1.531
_refine_diff_density_min -0.763
_refine_diff_density_rms 0.141
_refine_ls_extinction_method none
_refine_ls_goodness_of_fit_ref 1.013
_refine_ls_hydrogen_treatment constr
_refine_ls_matrix_type full
_refine_ls_number_parameters 1043
_refine_ls_number_reflns 13550
_refine_ls_number_restraints 0
_refine_ls_restrained_S_all 1.013
_refine_ls_R_factor_all 0.0991
_refine_ls_R_factor_gt 0.0940
_refine_ls_shift/su_max 0.084
_refine_ls_shift/su_mean 0.003
_refine_ls_structure_factor_coef Fsqd
_refine_ls_weighting_details 'calc w=1/[\s^2^(Fo^2^)+(0.1900P)^2^+47.3920P] where P=(Fo^2^+2Fc^2^)/3'
_refine_ls_weighting_scheme calc
_refine_ls_wR_factor_gt 0.2765
_refine_ls_wR_factor_ref 0.2843
_reflns_number_gt 12552
_reflns_number_total 13550
_reflns_threshold_expression >2sigma(I)
_cod_data_source_file c2cc36270h.txt
_cod_data_source_block 1
_cod_original_sg_symbol_H-M Pbcn
_cod_database_code 7108671

loop_
_symmetry_equiv_pos_as_xyz
'x, y, z'
'-x+1/2, -y+1/2, z+1/2'
'x+1/2, -y+1/2, -z'
'-x, y, -z+1/2'
'-x, -y, -z'
'x-1/2, y-1/2, -z-1/2'
'-x-1/2, y-1/2, z'
'x, -y, z-1/2'

loop_
_atom_site_label
_atom_site_type_symbol
_atom_site_fract_x
_atom_site_fract_y
_atom_site_fract_z
_atom_site_U_iso_or_equiv
_atom_site_adp_type
_atom_site_occupancy
_atom_site_symmetry_multiplicity
_atom_site_calc_flag
_atom_site_refinement_flags
_atom_site_disorder_assembly
_atom_site_disorder_group
Co3 Co 0.087331(17) 0.85706(4) 0.44861(2) 0.0303(2) Uani 1 1 d . . .
Co2 Co 0.09382(2) 0.63495(5) 0.56926(3) 0.0398(2) Uani 1 1 d . . .
Co1 Co 0.182416(18) 0.24970(4) 0.50603(3) 0.0312(2) Uani 1 1 d . . .
O5 O 0.10890(9) 0.7317(2) 0.44946(14) 0.0384(8) Uani 1 1 d . . .
O1 O 0.16554(11) 0.3122(2) 0.44675(13) 0.0423(9) Uani 1 1 d . . .
O2 O 0.13318(10) 0.3832(2) 0.50125(13) 0.0396(8) Uani 1 1 d . . .
O4 O 0.14626(9) 0.5808(2) 0.51179(13) 0.0352(8) Uani 1 1 d . . .
O9 O 0.08801(8) 0.9224(2) 0.51178(13) 0.0348(8) Uani 1 1 d . . .
O12 O 0.16345(10) 1.1850(2) 0.56297(13) 0.0387(8) Uani 1 1 d . . .
O10 O 0.14528(9) 0.9129(2) 0.49591(12) 0.0338(8) Uani 1 1 d . . .
O3 O 0.08849(9) 0.5689(2) 0.50498(14) 0.0391(8) Uani 1 1 d . . .
O7 O 0.11515(10) 0.7588(2) 0.55914(14) 0.0412(9) Uani 1 1 d . . .
O6 O 0.08390(11) 0.7359(3) 0.37761(16) 0.0505(10) Uani 1 1 d . . .
O11 O 0.12775(12) 1.1131(2) 0.51242(12) 0.0436(9) Uani 1 1 d . . .
O8 O 0.10148(16) 0.7440(3) 0.63562(16) 0.0682(15) Uani 1 1 d . . .
N3 N 0.28658(11) 0.3504(3) 0.97760(15) 0.0311(9) Uani 1 1 d . . .
N4 N 0.26880(11) 0.4852(3) 0.95128(14) 0.0319(9) Uani 1 1 d . . .
N1 N 0.21406(11) 0.3478(3) 0.53572(15) 0.0318(9) Uani 1 1 d . . .
N9 N 0.10373(12) 0.9456(3) 0.39689(16) 0.0383(10) Uani 1 1 d . . .
N5 N 0.03365(12) 0.8536(3) 0.44538(18) 0.0411(11) Uani 1 1 d . . .
N2 N 0.23113(12) 0.4827(3) 0.56241(14) 0.0356(9) Uani 1 1 d . . .
N11 N 0.39143(12) 0.9600(3) 0.11903(17) 0.0411(10) Uani 1 1 d . . .
N7 N 0.04122(14) 1.3494(3) 0.07875(19) 0.0500(12) Uani 1 1 d . . .
N10 N 0.12292(12) 1.0730(3) 0.36309(18) 0.0422(10) Uani 1 1 d . . .
N12 N 0.37688(13) 1.0908(3) 0.1532(2) 0.0482(12) Uani 1 1 d . . .
N6 N -0.02079(13) 0.8542(4) 0.4193(2) 0.0550(14) Uani 1 1 d . . .
N8 N -0.01298(15) 1.3515(5) 0.1068(2) 0.0711(18) Uani 1 1 d . . .
C70 C -0.0588(2) 1.2297(6) 0.2548(3) 0.081(2) Uani 1 1 d . . .
H52 H -0.0672 1.2423 0.2862 0.097 Uiso 1 1 calc R . .
C55 C 0.36313(17) 1.1871(4) 0.1630(2) 0.0556(11) Uani 1 1 d . . .
H39 H 0.3588 1.2187 0.1322 0.067 Uiso 1 1 calc R . .
H38 H 0.3813 1.2223 0.1807 0.067 Uiso 1 1 calc R . .
C71 C -0.03724(18) 1.1223(6) 0.1960(3) 0.072(2) Uani 1 1 d . . .
H53 H -0.0306 1.0621 0.1865 0.087 Uiso 1 1 calc R . .
C73 C -0.0359(2) 1.1939(7) 0.1631(3) 0.083(3) Uani 1 1 d . . .
H55 H -0.0291 1.1807 0.1311 0.100 Uiso 1 1 calc R . .
C72 C -0.0570(2) 1.3004(7) 0.2216(3) 0.086(3) Uani 1 1 d . . .
H54 H -0.0647 1.3601 0.2305 0.103 Uiso 1 1 calc R . .
C33 C 0.12032(12) 0.9283(3) 0.52382(17) 0.0298(10) Uani 1 1 d . . .
C32 C 0.12856(11) 0.9532(3) 0.57519(16) 0.0272(9) Uani 1 1 d . . .
C18 C 0.29531(13) 0.4394(3) 0.97114(16) 0.0286(9) Uani 1 1 d . . .
H16 H 0.3173 0.4656 0.9796 0.034 Uiso 1 1 calc R . .
C24 C 0.11954(12) 0.5638(3) 0.48802(18) 0.0299(10) Uani 1 1 d . . .
C1 C 0.20485(13) 0.4356(3) 0.54186(16) 0.0299(10) Uani 1 1 d . . .
H1 H 0.1828 0.4610 0.5329 0.036 Uiso 1 1 calc R . .
C34 C 0.13988(12) 1.0428(3) 0.58818(17) 0.0283(9) Uani 1 1 d . . .
C35 C 0.14311(13) 1.1175(3) 0.55132(18) 0.0323(11) Uani 1 1 d . . .
C20 C 0.24148(13) 0.4248(4) 0.94376(18) 0.0349(11) Uani 1 1 d . . .
H17 H 0.2192 0.4384 0.9301 0.042 Uiso 1 1 calc R . .
C22 C 0.13628(14) 0.4487(3) 0.42277(18) 0.0352(11) Uani 1 1 d . . .
C23 C 0.12364(13) 0.5367(3) 0.43558(18) 0.0326(10) Uani 1 1 d . . .
C2 C 0.24806(14) 0.3398(3) 0.5534(2) 0.0394(12) Uani 1 1 d . . .
H2 H 0.2616 0.2849 0.5540 0.047 Uiso 1 1 calc R . .
C19 C 0.25272(13) 0.3424(3) 0.9597(2) 0.0367(11) Uani 1 1 d . . .
H18 H 0.2394 0.2872 0.9588 0.044 Uiso 1 1 calc R . .
C21 C 0.14526(14) 0.3777(3) 0.45987(19) 0.0338(11) Uani 1 1 d . . .
C10 C 0.24480(16) 0.5890(4) 0.7300(2) 0.0472(13) Uani 1 1 d . . .
C15 C 0.23198(17) 0.6104(4) 0.8647(2) 0.0513(14) Uani 1 1 d . . .
H13 H 0.2133 0.6229 0.8864 0.062 Uiso 1 1 calc R . .
C30 C 0.11341(16) 0.7905(4) 0.6016(2) 0.0424(12) Uani 1 1 d . . .
C76 C 0.02047(16) 1.3691(4) 0.1151(2) 0.0508(15) Uani 1 1 d . . .
H58 H 0.0288 1.3937 0.1445 0.061 Uiso 1 1 calc R . .
C26 C 0.10147(14) 0.6954(4) 0.4097(2) 0.0389(12) Uani 1 1 d . . .
C47 C 0.20000(17) 1.1945(4) 0.2514(2) 0.0523(14) Uani 1 1 d . . .
H33 H 0.1995 1.2103 0.2184 0.063 Uiso 1 1 calc R . .
C36 C 0.14801(16) 1.0621(4) 0.6359(2) 0.0446(13) Uani 1 1 d . . .
H24 H 0.1552 1.1224 0.6444 0.054 Uiso 1 1 calc R . .
C3 C 0.25891(15) 0.4227(4) 0.56960(18) 0.0394(12) Uani 1 1 d . . .
H3 H 0.2812 0.4368 0.5832 0.047 Uiso 1 1 calc R . .
C39 C 0.11575(13) 1.0300(3) 0.4048(2) 0.0379(11) Uani 1 1 d . . .
H25 H 0.1189 1.0564 0.4357 0.045 Uiso 1 1 calc R . .
C54 C 0.32849(18) 1.1860(4) 0.1927(2) 0.0556(11) Uani 1 1 d . . .
C31 C 0.12619(15) 0.8861(3) 0.61140(19) 0.0383(11) Uani 1 1 d . . .
C6 C 0.26461(17) 0.6113(4) 0.6494(2) 0.0498(14) Uani 1 1 d . . .
H6 H 0.2833 0.6262 0.6282 0.060 Uiso 1 1 calc R . .
C11 C 0.25199(16) 0.5897(4) 0.7831(2) 0.0491(14) Uani 1 1 d . . .
C56 C 0.38042(13) 1.0452(4) 0.1120(2) 0.0454(14) Uani 1 1 d . . .
H41 H 0.3756 1.0708 0.0813 0.055 Uiso 1 1 calc R . .
C43 C 0.1677(2) 1.1737(4) 0.3257(2) 0.0563(17) Uani 1 1 d . . .
C38 C 0.13442(18) 0.9075(4) 0.6588(2) 0.0512(15) Uani 1 1 d . . .
H22 H 0.1322 0.8617 0.6829 0.061 Uiso 1 1 calc R . .
C25 C 0.11492(15) 0.5999(4) 0.3994(2) 0.0402(12) Uani 1 1 d . . .
C5 C 0.23122(15) 0.5900(4) 0.6297(2) 0.0464(14) Uani 1 1 d . . .
C59 C 0.01270(14) 0.8329(4) 0.4099(2) 0.0489(14) Uani 1 1 d . . .
H43 H 0.0204 0.8057 0.3807 0.059 Uiso 1 1 calc R . .
C50 C 0.29718(18) 1.1977(4) 0.2665(2) 0.0546(15) Uani 1 1 d . . .
H34 H 0.2975 1.2110 0.2999 0.066 Uiso 1 1 calc R . .
C4 C 0.22881(19) 0.5797(4) 0.5762(2) 0.0513(16) Uani 1 1 d . . .
H4 H 0.2062 0.6056 0.5648 0.062 Uiso 1 1 calc R . .
H5 H 0.2482 0.6144 0.5608 0.062 Uiso 1 1 calc R . .
C58 C 0.39545(17) 0.9526(4) 0.1675(2) 0.0494(14) Uani 1 1 d . . .
H42 H 0.4030 0.8990 0.1840 0.059 Uiso 1 1 calc R . .
C7 C 0.20515(16) 0.5690(4) 0.6627(2) 0.0507(14) Uani 1 1 d . . .
H7 H 0.1822 0.5544 0.6516 0.061 Uiso 1 1 calc R . .
C17 C 0.26953(17) 0.5832(3) 0.93732(19) 0.0430(13) Uani 1 1 d . . .
H14 H 0.2919 0.6113 0.9481 0.052 Uiso 1 1 calc R . .
H15 H 0.2499 0.6161 0.9531 0.052 Uiso 1 1 calc R . .
C13 C 0.22544(16) 0.6100(4) 0.8160(2) 0.0493(14) Uani 1 1 d . . .
H11 H 0.2024 0.6238 0.8047 0.059 Uiso 1 1 calc R . .
C9 C 0.21202(18) 0.5689(5) 0.7128(2) 0.0572(16) Uani 1 1 d . . .
H9 H 0.1936 0.5547 0.7345 0.069 Uiso 1 1 calc R . .
C48 C 0.23162(18) 1.1726(5) 0.2718(2) 0.0533(15) Uani 1 1 d . . .
C41 C 0.11505(18) 1.0148(4) 0.3265(2) 0.0512(15) Uani 1 1 d . . .
H27 H 0.1171 1.0265 0.2931 0.061 Uiso 1 1 calc R . .
C45 C 0.16910(18) 1.1947(4) 0.2763(2) 0.0529(15) Uani 1 1 d . . .
H31 H 0.1479 1.2095 0.2599 0.063 Uiso 1 1 calc R . .
C8 C 0.27108(17) 0.6114(4) 0.6977(2) 0.0496(14) Uani 1 1 d . . .
H8 H 0.2939 0.6271 0.7091 0.060 Uiso 1 1 calc R . .
C49 C 0.26540(19) 1.1738(5) 0.2443(2) 0.0540(15) Uani 1 1 d . . .
C51 C 0.26628(19) 1.1565(5) 0.1949(2) 0.0587(16) Uani 1 1 d . . .
H35 H 0.2451 1.1413 0.1787 0.070 Uiso 1 1 calc R . .
C40 C 0.10371(19) 0.9367(4) 0.3477(2) 0.0533(16) Uani 1 1 d . . .
H26 H 0.0967 0.8830 0.3309 0.064 Uiso 1 1 calc R . .
C37 C 0.1458(2) 0.9948(4) 0.6713(2) 0.0581(17) Uani 1 1 d . . .
H23 H 0.1520 1.0086 0.7035 0.070 Uiso 1 1 calc R . .
C53 C 0.29734(19) 1.1611(5) 0.1692(2) 0.0579(16) Uani 1 1 d . . .
H37 H 0.2975 1.1475 0.1359 0.069 Uiso 1 1 calc R . .
C52 C 0.32793(19) 1.2019(4) 0.2404(2) 0.0549(15) Uani 1 1 d . . .
H36 H 0.3493 1.2165 0.2564 0.066 Uiso 1 1 calc R . .
C12 C 0.28563(16) 0.5741(5) 0.8014(2) 0.0570(16) Uani 1 1 d . . .
H10 H 0.3046 0.5634 0.7799 0.068 Uiso 1 1 calc R . .
C29 C 0.14089(18) 0.4262(4) 0.3745(2) 0.0517(15) Uani 1 1 d . . .
H19 H 0.1503 0.3680 0.3660 0.062 Uiso 1 1 calc R . .
C16 C 0.26619(18) 0.5922(4) 0.8830(2) 0.0548(16) Uani 1 1 d . . .
C28 C 0.1318(2) 0.4882(4) 0.3390(2) 0.0618(18) Uani 1 1 d . . .
H20 H 0.1341 0.4715 0.3062 0.074 Uiso 1 1 calc R . .
C60 C 0.01127(15) 0.8920(5) 0.4799(2) 0.0556(15) Uani 1 1 d . . .
H44 H 0.0185 0.9139 0.5104 0.067 Uiso 1 1 calc R . .
C68 C -0.04868(15) 1.0638(5) 0.2793(3) 0.0619(18) Uani 1 1 d . . .
C57 C 0.38699(18) 1.0339(4) 0.1886(3) 0.0554(16) Uani 1 1 d . . .
H40 H 0.3880 1.0477 0.2218 0.066 Uiso 1 1 calc R . .
C44 C 0.2006(2) 1.1514(5) 0.3465(3) 0.0667(19) Uani 1 1 d . . .
H30 H 0.2013 1.1357 0.3796 0.080 Uiso 1 1 calc R . .
C66 C -0.04822(19) 1.0830(6) 0.3284(3) 0.0697(19) Uani 1 1 d . . .
H50 H -0.0477 1.1451 0.3388 0.084 Uiso 1 1 calc R . .
C42 C 0.13543(16) 1.1695(4) 0.3560(3) 0.0590(18) Uani 1 1 d . . .
H29 H 0.1165 1.2058 0.3406 0.071 Uiso 1 1 calc R . .
H28 H 0.1405 1.1974 0.3876 0.071 Uiso 1 1 calc R . .
C63 C -0.04913(15) 0.9208(6) 0.3479(3) 0.0657(19) Uani 1 1 d . . .
C46 C 0.2316(2) 1.1513(5) 0.3211(3) 0.0635(18) Uani 1 1 d . . .
H32 H 0.2531 1.1369 0.3368 0.076 Uiso 1 1 calc R . .
C67 C -0.0495(2) 0.9717(7) 0.2655(3) 0.078(2) Uani 1 1 d . . .
H51 H -0.0497 0.9565 0.2324 0.094 Uiso 1 1 calc R . .
C14 C 0.29196(19) 0.5737(5) 0.8500(2) 0.0576(16) Uani 1 1 d . . .
H12 H 0.3150 0.5602 0.8611 0.069 Uiso 1 1 calc R . .
C27 C 0.11938(19) 0.5747(4) 0.3511(2) 0.0553(16) Uani 1 1 d . . .
H21 H 0.1138 0.6174 0.3264 0.066 Uiso 1 1 calc R . .
C69 C -0.04828(16) 1.1387(6) 0.2430(3) 0.0621(19) Uani 1 1 d . . .
C62 C -0.05038(17) 0.8457(6) 0.3846(3) 0.073(2) Uani 1 1 d . . .
H47 H -0.0730 0.8487 0.4021 0.087 Uiso 1 1 calc R . .
H46 H -0.0490 0.7854 0.3684 0.087 Uiso 1 1 calc R . .
C78 C 0.0189(3) 1.3130(7) 0.0460(3) 0.095(3) Uani 1 1 d . . .
H60 H 0.0256 1.2901 0.0155 0.114 Uiso 1 1 calc R . .
C75 C -0.0423(2) 1.3632(7) 0.1405(3) 0.091(3) Uani 1 1 d . . .
H57 H -0.0647 1.3668 0.1224 0.109 Uiso 1 1 calc R . .
H56 H -0.0393 1.4215 0.1582 0.109 Uiso 1 1 calc R . .
C65 C -0.04847(17) 1.0134(6) 0.3623(3) 0.069(2) Uani 1 1 d . . .
H49 H -0.0482 1.0282 0.3955 0.083 Uiso 1 1 calc R . .
C77 C -0.0142(2) 1.3143(9) 0.0635(3) 0.106(4) Uani 1 1 d . . .
H59 H -0.0347 1.2924 0.0477 0.127 Uiso 1 1 calc R . .
C61 C -0.02247(17) 0.8931(5) 0.4629(3) 0.0643(18) Uani 1 1 d . . .
H45 H -0.0428 0.9165 0.4786 0.077 Uiso 1 1 calc R . .
C64 C -0.0500(2) 0.9003(6) 0.3002(3) 0.077(2) Uani 1 1 d . . .
H48 H -0.0509 0.8381 0.2902 0.093 Uiso 1 1 calc R . .
C74 C -0.04431(17) 1.2857(6) 0.1754(3) 0.080(3) Uani 1 1 d . . .
O18 O 0.18585(10) 0.7478(2) 0.50281(16) 0.0469(11) Uani 1 1 d . . .
O17 O 0.07818(17) 0.2685(5) 0.5131(4) 0.083(3) Uani 0.848(17) 1 d P A 1
O19 O 0.4622(2) 1.0331(6) 0.2524(3) 0.124(3) Uani 1 1 d . . .
O16 O 0.0429(2) 0.4155(7) 0.5506(4) 0.057(4) Uani 0.49(2) 1 d P B 1
O15 O 0.0307(3) 0.5486(8) 0.4357(5) 0.072(5) Uiso 0.53(3) 1 d P C 1
O14' O -0.0387(3) 0.6141(9) 0.3473(5) 0.057(5) Uani 0.44(3) 1 d P D 1
O13 O 0.0345(3) 0.6114(8) 0.3464(5) 0.101(5) Uani 0.580(14) 1 d P E 1
O14 O -0.0314(4) 0.6621(17) 0.3151(12) 0.162(14) Uani 0.56(3) 1 d P D 2
O13' O 0.0405(4) 0.7154(14) 0.2980(5) 0.106(7) Uani 0.420(14) 1 d P E 2
O16' O 0.0341(5) 0.3754(12) 0.5883(10) 0.155(11) Uani 0.51(2) 1 d P B 2
O15' O 0.0262(8) 0.521(2) 0.4651(15) 0.196(13) Uiso 0.47(3) 1 d P C 2
O17' O 0.0813(8) 0.227(3) 0.469(2) 0.082(19) Uani 0.152(17) 1 d P A 2

loop_
_atom_site_aniso_label
_atom_site_aniso_U_11
_atom_site_aniso_U_22
_atom_site_aniso_U_33
_atom_site_aniso_U_23
_atom_site_aniso_U_13
_atom_site_aniso_U_12
Co3 0.0322(4) 0.0218(4) 0.0369(4) 0.0005(2) -0.0105(3) 0.0023(2)
Co2 0.0464(4) 0.0234(4) 0.0495(5) -0.0044(3) 0.0222(3) -0.0039(3)
Co1 0.0334(4) 0.0188(4) 0.0415(4) -0.0025(2) 0.0037(3) 0.0003(2)
O5 0.0380(19) 0.0274(17) 0.050(2) -0.0055(16) -0.0127(16) 0.0063(15)
O1 0.057(2) 0.0253(18) 0.044(2) -0.0005(15) 0.0066(17) 0.0102(16)
O2 0.055(2) 0.0230(17) 0.040(2) -0.0026(14) 0.0038(17) -0.0007(15)
O4 0.0419(19) 0.0204(16) 0.0432(19) -0.0005(14) -0.0072(16) 0.0011(14)
O9 0.0304(17) 0.0326(18) 0.041(2) -0.0039(15) -0.0029(14) 0.0002(14)
O12 0.049(2) 0.0214(17) 0.046(2) -0.0010(14) 0.0019(16) -0.0037(15)
O10 0.0412(19) 0.0219(16) 0.0383(18) 0.0024(13) 0.0115(15) 0.0000(14)
O3 0.0327(18) 0.0341(19) 0.051(2) -0.0083(16) 0.0096(15) -0.0025(14)
O7 0.051(2) 0.0264(18) 0.047(2) -0.0045(15) 0.0183(18) -0.0038(15)
O6 0.061(3) 0.036(2) 0.055(3) 0.0000(18) -0.016(2) 0.0106(18)
O11 0.081(3) 0.0220(17) 0.0275(18) -0.0001(14) -0.0088(18) 0.0006(17)
O8 0.131(5) 0.033(2) 0.040(2) 0.0017(17) 0.022(3) -0.019(2)
N3 0.033(2) 0.0220(19) 0.038(2) 0.0035(16) 0.0002(17) -0.0012(16)
N4 0.046(2) 0.0205(19) 0.029(2) 0.0005(15) -0.0025(17) 0.0017(17)
N1 0.038(2) 0.0210(19) 0.037(2) -0.0010(16) 0.0059(18) 0.0024(16)
N9 0.048(2) 0.030(2) 0.037(2) -0.0027(18) -0.0119(19) -0.0025(18)
N5 0.037(2) 0.032(2) 0.054(3) 0.0058(19) -0.009(2) 0.0008(18)
N2 0.059(3) 0.020(2) 0.028(2) 0.0024(16) -0.0029(19) 0.0008(18)
N11 0.039(2) 0.032(2) 0.052(3) 0.012(2) -0.010(2) -0.0023(18)
N7 0.050(3) 0.046(3) 0.054(3) -0.008(2) 0.016(2) -0.016(2)
N10 0.048(3) 0.027(2) 0.051(3) -0.0012(19) 0.008(2) -0.0016(19)
N12 0.047(3) 0.034(2) 0.064(3) 0.004(2) -0.015(2) 0.004(2)
N6 0.032(2) 0.066(4) 0.067(4) 0.007(3) -0.012(2) 0.003(2)
N8 0.043(3) 0.115(5) 0.055(4) 0.012(3) 0.007(3) -0.017(3)
C70 0.089(6) 0.093(6) 0.061(5) 0.011(4) 0.010(4) 0.003(5)
C55 0.061(3) 0.046(2) 0.061(3) 0.004(2) -0.013(2) 0.004(2)
C71 0.047(4) 0.099(6) 0.071(5) 0.020(4) 0.014(3) 0.012(4)
C73 0.057(4) 0.127(8) 0.065(5) 0.021(5) 0.028(4) 0.016(5)
C72 0.080(5) 0.104(7) 0.073(5) 0.018(5) 0.017(4) -0.004(5)
C33 0.035(2) 0.017(2) 0.037(3) 0.0008(18) 0.000(2) -0.0003(18)
C32 0.026(2) 0.023(2) 0.032(2) 0.0026(18) 0.0025(18) 0.0002(17)
C18 0.038(2) 0.019(2) 0.029(2) 0.0023(17) -0.0038(19) -0.0015(18)
C24 0.032(2) 0.020(2) 0.038(3) 0.0011(19) 0.006(2) 0.0030(18)
C1 0.038(2) 0.024(2) 0.027(2) -0.0022(18) -0.0007(19) 0.0031(19)
C34 0.030(2) 0.023(2) 0.033(2) 0.0010(18) -0.0012(18) -0.0007(17)
C35 0.038(3) 0.017(2) 0.042(3) -0.0023(19) 0.006(2) 0.0017(19)
C20 0.034(3) 0.035(3) 0.036(3) 0.008(2) -0.001(2) 0.003(2)
C22 0.043(3) 0.027(2) 0.036(3) -0.003(2) 0.004(2) 0.006(2)
C23 0.034(2) 0.024(2) 0.040(3) -0.004(2) 0.003(2) 0.0022(19)
C2 0.035(3) 0.024(2) 0.058(3) -0.001(2) 0.004(2) 0.004(2)
C19 0.034(3) 0.027(2) 0.049(3) 0.002(2) -0.001(2) -0.004(2)
C21 0.043(3) 0.019(2) 0.039(3) -0.0066(19) 0.004(2) 0.001(2)
C10 0.052(3) 0.042(3) 0.047(3) 0.002(3) 0.000(3) -0.001(3)
C15 0.056(3) 0.053(4) 0.045(3) 0.012(3) 0.000(3) 0.014(3)
C30 0.059(3) 0.027(3) 0.041(3) 0.002(2) 0.005(3) -0.002(2)
C76 0.046(3) 0.056(4) 0.051(3) 0.013(3) 0.020(3) 0.008(3)
C26 0.041(3) 0.031(3) 0.044(3) 0.000(2) -0.003(2) 0.003(2)
C47 0.061(4) 0.041(3) 0.054(3) -0.004(3) -0.003(3) -0.006(3)
C36 0.056(3) 0.029(3) 0.049(3) 0.003(2) -0.014(3) -0.008(2)
C3 0.045(3) 0.038(3) 0.035(3) -0.001(2) -0.001(2) -0.009(2)
C39 0.040(3) 0.030(3) 0.044(3) -0.013(2) -0.001(2) -0.002(2)
C54 0.061(3) 0.046(2) 0.061(3) 0.004(2) -0.013(2) 0.004(2)
C31 0.051(3) 0.027(2) 0.037(3) 0.004(2) 0.003(2) 0.001(2)
C6 0.058(4) 0.049(3) 0.042(3) -0.003(3) 0.002(3) -0.006(3)
C11 0.055(3) 0.047(3) 0.046(3) 0.003(3) 0.002(3) 0.003(3)
C56 0.033(3) 0.036(3) 0.067(4) 0.026(3) -0.015(2) -0.005(2)
C43 0.090(5) 0.044(3) 0.035(3) 0.005(2) -0.010(3) -0.023(3)
C38 0.080(4) 0.039(3) 0.035(3) 0.011(2) -0.010(3) -0.003(3)
C25 0.049(3) 0.029(3) 0.043(3) 0.001(2) 0.000(2) 0.002(2)
C5 0.042(3) 0.044(3) 0.053(3) -0.021(3) 0.006(3) -0.007(2)
C59 0.037(3) 0.059(4) 0.051(3) 0.003(3) -0.014(3) 0.006(3)
C50 0.064(4) 0.054(4) 0.046(3) -0.002(3) -0.006(3) 0.010(3)
C4 0.087(4) 0.025(3) 0.043(3) -0.005(2) -0.024(3) 0.010(3)
C58 0.064(4) 0.034(3) 0.050(3) 0.006(2) -0.006(3) 0.012(3)
C7 0.043(3) 0.050(3) 0.059(4) 0.002(3) -0.006(3) -0.003(3)
C17 0.071(4) 0.024(3) 0.035(3) 0.007(2) -0.013(3) 0.001(2)
C13 0.048(3) 0.051(3) 0.049(3) 0.005(3) -0.004(3) 0.004(3)
C9 0.057(4) 0.064(4) 0.051(3) -0.004(3) 0.005(3) -0.001(3)
C48 0.063(4) 0.050(4) 0.047(3) -0.002(3) 0.004(3) -0.003(3)
C41 0.077(4) 0.041(3) 0.036(3) -0.002(2) 0.001(3) -0.005(3)
C45 0.058(4) 0.050(3) 0.051(3) -0.005(3) -0.004(3) -0.004(3)
C8 0.052(3) 0.056(4) 0.041(3) -0.006(3) -0.005(3) -0.001(3)
C49 0.067(4) 0.052(4) 0.043(3) -0.002(3) -0.002(3) -0.002(3)
C51 0.063(4) 0.061(4) 0.053(4) -0.003(3) 0.000(3) -0.001(3)
C40 0.086(5) 0.036(3) 0.038(3) -0.003(2) -0.014(3) -0.013(3)
C37 0.094(5) 0.046(3) 0.035(3) 0.007(3) -0.020(3) -0.011(3)
C53 0.072(4) 0.059(4) 0.042(3) -0.006(3) 0.004(3) 0.007(3)
C52 0.067(4) 0.055(4) 0.043(3) 0.000(3) -0.005(3) 0.007(3)
C12 0.041(3) 0.085(5) 0.046(3) 0.014(3) 0.004(3) 0.009(3)
C29 0.069(4) 0.035(3) 0.050(3) -0.002(3) 0.010(3) 0.012(3)
C16 0.065(4) 0.042(3) 0.057(4) 0.019(3) 0.018(3) 0.023(3)
C28 0.099(5) 0.048(4) 0.039(3) 0.002(3) 0.007(3) 0.020(3)
C60 0.040(3) 0.071(4) 0.056(4) -0.002(3) 0.000(3) 0.006(3)
C68 0.033(3) 0.082(5) 0.070(4) 0.018(4) -0.009(3) 0.002(3)
C57 0.065(4) 0.038(3) 0.063(4) 0.002(3) -0.016(3) 0.015(3)
C44 0.067(4) 0.071(5) 0.062(4) 0.007(4) 0.002(4) 0.004(4)
C66 0.058(4) 0.088(5) 0.064(4) 0.007(4) 0.005(3) 0.000(4)
C42 0.048(3) 0.029(3) 0.100(5) -0.003(3) 0.011(3) -0.001(2)
C63 0.027(3) 0.090(5) 0.081(5) 0.006(4) -0.013(3) -0.001(3)
C46 0.072(5) 0.064(4) 0.054(4) 0.003(3) 0.000(3) 0.012(3)
C67 0.067(5) 0.108(7) 0.060(4) 0.005(4) -0.014(4) 0.021(4)
C14 0.065(4) 0.062(4) 0.046(3) 0.005(3) -0.003(3) 0.012(3)
C27 0.086(5) 0.040(3) 0.041(3) 0.001(3) -0.001(3) 0.014(3)
C69 0.032(3) 0.098(6) 0.056(4) 0.003(4) 0.001(3) 0.004(3)
C62 0.037(3) 0.088(5) 0.093(6) 0.019(4) -0.023(3) 0.000(3)
C78 0.124(8) 0.110(7) 0.050(4) -0.016(4) 0.023(5) -0.047(6)
C75 0.044(4) 0.132(8) 0.097(6) 0.057(6) 0.030(4) 0.012(4)
C65 0.047(4) 0.102(6) 0.059(4) 0.014(4) -0.001(3) 0.000(4)
C77 0.073(5) 0.176(11) 0.067(5) 0.017(6) -0.010(4) -0.069(7)
C61 0.039(3) 0.082(5) 0.072(5) -0.004(4) 0.000(3) 0.009(3)
C64 0.070(5) 0.084(6) 0.078(5) 0.004(4) -0.023(4) 0.013(4)
C74 0.036(3) 0.102(6) 0.102(6) 0.037(5) 0.021(4) 0.015(4)
O18 0.030(2) 0.028(2) 0.083(3) 0.0087(18) 0.0040(18) 0.0032(13)
O17 0.050(3) 0.078(5) 0.121(8) 0.024(5) -0.013(4) -0.009(3)
O19 0.174(8) 0.106(5) 0.091(5) -0.005(4) -0.005(5) -0.034(5)
O16 0.049(6) 0.060(7) 0.064(7) 0.000(5) -0.002(4) -0.017(4)
O14' 0.044(6) 0.057(7) 0.070(9) 0.009(6) -0.006(5) -0.014(5)
O13 0.072(7) 0.094(8) 0.138(11) -0.050(7) -0.031(6) -0.001(5)
O14 0.094(10) 0.141(18) 0.25(3) -0.09(2) 0.015(13) -0.025(10)
O13' 0.073(9) 0.179(18) 0.067(9) 0.035(10) -0.014(7) -0.008(10)
O16' 0.131(14) 0.107(13) 0.23(3) -0.003(15) 0.008(16) -0.029(10)
O17' 0.033(15) 0.09(3) 0.12(4) 0.03(3) -0.026(18) 0.009(16)

loop_
_atom_type_symbol
_atom_type_description
_atom_type_scat_dispersion_real
_atom_type_scat_dispersion_imag
_atom_type_scat_source
C C 0.0033 0.0016 'International Tables Vol C Tables 4.2.6.8 and 6.1.1.4'
H H 0.0000 0.0000 'International Tables Vol C Tables 4.2.6.8 and 6.1.1.4'
N N 0.0061 0.0033 'International Tables Vol C Tables 4.2.6.8 and 6.1.1.4'
O O 0.0106 0.0060 'International Tables Vol C Tables 4.2.6.8 and 6.1.1.4'
Co Co 0.3494 0.9721 'International Tables Vol C Tables 4.2.6.8 and 6.1.1.4'

loop_
_geom_angle_atom_site_label_1
_geom_angle_atom_site_label_2
_geom_angle_atom_site_label_3
_geom_angle
_geom_angle_site_symmetry_1
_geom_angle_site_symmetry_3
O5 Co3 O9 114.70(15) . .
O5 Co3 N9 117.50(17) . .
O9 Co3 N9 108.61(16) . .
O5 Co3 N5 112.75(16) . .
O9 Co3 N5 93.63(17) . .
N9 Co3 N5 106.87(18) . .
O7 Co2 N7 108.46(18) . 8_576
O7 Co2 N11 126.69(18) . 2_565
N7 Co2 N11 104.96(19) 8_576 2_565
O7 Co2 O3 109.95(16) . .
N7 Co2 O3 93.99(19) 8_576 .
N11 Co2 O3 107.78(16) 2_565 .
O12 Co1 O1 139.89(18) 1_545 .
O12 Co1 N3 100.46(16) 1_545 2_554
O1 Co1 N3 100.97(16) . 2_554
O12 Co1 N1 102.80(16) 1_545 .
O1 Co1 N1 101.89(16) . .
N3 Co1 N1 108.61(17) 2_554 .
C26 O5 Co3 106.3(3) . .
C21 O1 Co1 107.3(3) . .
C33 O9 Co3 106.0(3) . .
C35 O12 Co1 112.2(3) . 1_565
C24 O3 Co2 105.2(3) . .
C30 O7 Co2 100.1(3) . .
C18 N3 C19 105.2(4) . .
C18 N3 Co1 126.7(3) . 2
C19 N3 Co1 128.1(3) . 2
C18 N4 C20 108.3(4) . .
C18 N4 C17 125.4(4) . .
C20 N4 C17 126.2(4) . .
C1 N1 C2 106.2(4) . .
C1 N1 Co1 124.6(3) . .
C2 N1 Co1 129.3(3) . .
C39 N9 C40 104.7(5) . .
C39 N9 Co3 125.0(4) . .
C40 N9 Co3 130.3(4) . .
C59 N5 C60 104.1(5) . .
C59 N5 Co3 130.4(4) . .
C60 N5 Co3 124.5(4) . .
C1 N2 C3 107.8(4) . .
C1 N2 C4 124.1(5) . .
C3 N2 C4 128.0(5) . .
C56 N11 C58 104.8(5) . .
C56 N11 Co2 128.4(4) . 2_564
C58 N11 Co2 126.2(4) . 2_564
C76 N7 C78 103.3(6) . .
C76 N7 Co2 131.7(5) . 8_575
C78 N7 Co2 124.9(5) . 8_575
C39 N10 C41 108.3(4) . .
C39 N10 C42 127.9(5) . .
C41 N10 C42 123.8(5) . .
C56 N12 C57 107.2(5) . .
C56 N12 C55 130.4(5) . .
C57 N12 C55 122.3(5) . .
C59 N6 C61 108.8(5) . .
C59 N6 C62 124.8(6) . .
C61 N6 C62 126.0(6) . .
C76 N8 C77 106.0(6) . .
C76 N8 C75 126.6(7) . .
C77 N8 C75 127.2(7) . .
C72 C70 C69 121.7(8) . .
C72 C70 H52 119.2 . .
C69 C70 H52 119.2 . .
N12 C55 C54 112.1(5) . .
N12 C55 H39 109.2 . .
C54 C55 H39 109.2 . .
N12 C55 H38 109.2 . .
C54 C55 H38 109.2 . .
H39 C55 H38 107.9 . .
C73 C71 C69 120.2(8) . .
C73 C71 H53 119.9 . .
C69 C71 H53 119.9 . .
C71 C73 C74 122.7(8) . .
C71 C73 H55 118.6 . .
C74 C73 H55 118.6 . .
C70 C72 C74 121.3(9) . .
C70 C72 H54 119.4 . .
C74 C72 H54 119.4 . .
O10 C33 O9 123.7(5) . .
O10 C33 C32 118.5(4) . .
O9 C33 C32 117.7(4) . .
C31 C32 C34 118.3(4) . .
C31 C32 C33 120.0(4) . .
C34 C32 C33 121.7(4) . .
N4 C18 N3 110.6(4) . .
N4 C18 H16 124.7 . .
N3 C18 H16 124.7 . .
O4 C24 O3 123.3(5) . .
O4 C24 C23 118.9(4) . .
O3 C24 C23 117.8(4) . .
N1 C1 N2 110.5(4) . .
N1 C1 H1 124.8 . .
N2 C1 H1 124.8 . .
C36 C34 C32 119.7(4) . .
C36 C34 C35 119.3(4) . .
C32 C34 C35 121.0(4) . .
O11 C35 O12 122.9(5) . .
O11 C35 C34 121.7(4) . .
O12 C35 C34 115.3(4) . .
C19 C20 N4 106.2(4) . .
C19 C20 H17 126.9 . .
N4 C20 H17 126.9 . .
C29 C22 C23 119.9(5) . .
C29 C22 C21 118.3(4) . .
C23 C22 C21 121.8(4) . .
C25 C23 C22 119.5(5) . .
C25 C23 C24 119.7(4) . .
C22 C23 C24 120.8(4) . .
C3 C2 N1 109.1(5) . .
C3 C2 H2 125.5 . .
N1 C2 H2 125.5 . .
C20 C19 N3 109.7(4) . .
C20 C19 H18 125.2 . .
N3 C19 H18 125.2 . .
O2 C21 O1 122.4(5) . .
O2 C21 C22 120.7(4) . .
O1 C21 C22 116.9(4) . .
C9 C10 C8 118.5(6) . .
C9 C10 C11 120.9(6) . .
C8 C10 C11 120.5(6) . .
C13 C15 C16 121.2(6) . .
C13 C15 H13 119.4 . .
C16 C15 H13 119.4 . .
O8 C30 O7 121.8(5) . .
O8 C30 C31 118.8(5) . .
O7 C30 C31 119.4(5) . .
N8 C76 N7 113.5(7) . .
N8 C76 H58 123.3 . .
N7 C76 H58 123.2 . .
O5 C26 O6 123.1(5) . .
O5 C26 C25 118.5(5) . .
O6 C26 C25 118.4(5) . .
C45 C47 C48 123.2(6) . .
C45 C47 H33 118.4 . .
C48 C47 H33 118.4 . .
C37 C36 C34 121.4(5) . .
C37 C36 H24 119.3 . .
C34 C36 H24 119.3 . .
C2 C3 N2 106.5(5) . .
C2 C3 H3 126.8 . .
N2 C3 H3 126.8 . .
N9 C39 N10 110.7(5) . .
N9 C39 H25 124.6 . .
N10 C39 H25 124.6 . .
C52 C54 C53 119.5(7) . .
C52 C54 C55 122.4(6) . .
C53 C54 C55 118.0(6) . .
C38 C31 C32 120.7(5) . .
C38 C31 C30 116.9(5) . .
C32 C31 C30 122.3(5) . .
C8 C6 C5 122.9(6) . .
C8 C6 H6 118.6 . .
C5 C6 H6 118.6 . .
C12 C11 C13 117.0(6) . .
C12 C11 C10 121.7(6) . .
C13 C11 C10 121.2(6) . .
N11 C56 N12 111.7(5) . .
N11 C56 H41 124.2 . .
N12 C56 H41 124.2 . .
C45 C43 C44 114.5(7) . .
C45 C43 C42 126.4(7) . .
C44 C43 C42 119.0(6) . .
C37 C38 C31 120.8(5) . .
C37 C38 H22 119.6 . .
C31 C38 H22 119.6 . .
C23 C25 C27 119.2(5) . .
C23 C25 C26 123.2(5) . .
C27 C25 C26 117.5(5) . .
C7 C5 C6 115.4(6) . .
C7 C5 C4 126.5(6) . .
C6 C5 C4 117.5(5) . .
N5 C59 N6 112.1(6) . .
N5 C59 H43 123.9 . .
N6 C59 H43 123.9 . .
C52 C50 C49 120.5(6) . .
C52 C50 H34 119.7 . .
C49 C50 H34 119.7 . .
N2 C4 C5 110.7(5) . .
N2 C4 H4 109.5 . .
C5 C4 H4 109.5 . .
N2 C4 H5 109.5 . .
C5 C4 H5 109.5 . .
H4 C4 H5 108.1 . .
C57 C58 N11 109.4(5) . .
C57 C58 H42 125.3 . .
N11 C58 H42 125.3 . .
C5 C7 C9 121.5(6) . .
C5 C7 H7 119.3 . .
C9 C7 H7 119.3 . .
N4 C17 C16 110.1(4) . .
N4 C17 H14 109.6 . .
C16 C17 H14 109.6 . .
N4 C17 H15 109.6 . .
C16 C17 H15 109.6 . .
H14 C17 H15 108.2 . .
C15 C13 C11 121.2(6) . .
C15 C13 H11 119.4 . .
C11 C13 H11 119.4 . .
C10 C9 C7 120.9(6) . .
C10 C9 H9 119.5 . .
C7 C9 H9 119.5 . .
C47 C48 C46 117.1(6) . .
C47 C48 C49 122.7(6) . .
C46 C48 C49 120.3(6) . .
C40 C41 N10 105.5(5) . .
C40 C41 H27 127.2 . .
N10 C41 H27 127.2 . .
C47 C45 C43 121.9(7) . .
C47 C45 H31 119.1 . .
C43 C45 H31 119.1 . .
C6 C8 C10 120.8(6) . .
C6 C8 H8 119.6 . .
C10 C8 H8 119.6 . .
C50 C49 C51 117.4(6) . .
C50 C49 C48 121.1(6) . .
C51 C49 C48 121.5(6) . .
C53 C51 C49 121.4(7) . .
C53 C51 H35 119.3 . .
C49 C51 H35 119.3 . .
C41 C40 N9 110.8(5) . .
C41 C40 H26 124.6 . .
N9 C40 H26 124.6 . .
C38 C37 C36 119.1(5) . .
C38 C37 H23 120.5 . .
C36 C37 H23 120.5 . .
C51 C53 C54 119.4(6) . .
C51 C53 H37 120.3 . .
C54 C53 H37 120.3 . .
C54 C52 C50 121.7(7) . .
C54 C52 H36 119.1 . .
C50 C52 H36 119.1 . .
C14 C12 C11 121.4(6) . .
C14 C12 H10 119.3 . .
C11 C12 H10 119.3 . .
C28 C29 C22 120.4(5) . .
C28 C29 H19 119.8 . .
C22 C29 H19 119.8 . .
C14 C16 C15 116.6(6) . .
C14 C16 C17 126.2(6) . .
C15 C16 C17 116.7(5) . .
C29 C28 C27 120.2(6) . .
C29 C28 H20 119.9 . .
C27 C28 H20 119.9 . .
C61 C60 N5 109.7(6) . .
C61 C60 H44 125.2 . .
N5 C60 H44 125.2 . .
C67 C68 C66 117.5(7) . .
C67 C68 C69 121.2(7) . .
C66 C68 C69 121.3(8) . .
N12 C57 C58 106.8(6) . .
N12 C57 H40 126.6 . .
C58 C57 H40 126.6 . .
C46 C44 C43 123.0(7) . .
C46 C44 H30 118.5 . .
C43 C44 H30 118.5 . .
C65 C66 C68 121.4(8) . .
C65 C66 H50 119.3 . .
C68 C66 H50 119.3 . .
C43 C42 N10 112.0(5) . .
C43 C42 H29 109.2 . .
N10 C42 H29 109.2 . .
C43 C42 H28 109.2 . .
N10 C42 H28 109.2 . .
H29 C42 H28 107.9 . .
C64 C63 C65 119.3(8) . .
C64 C63 C62 120.4(8) . .
C65 C63 C62 120.2(7) . .
C44 C46 C48 120.4(7) . .
C44 C46 H32 119.8 . .
C48 C46 H32 119.8 . .
C68 C67 C64 121.1(8) . .
C68 C67 H51 119.5 . .
C64 C67 H51 119.5 . .
C16 C14 C12 122.4(6) . .
C16 C14 H12 118.8 . .
C12 C14 H12 118.8 . .
C28 C27 C25 120.7(6) . .
C28 C27 H21 119.7 . .
C25 C27 H21 119.7 . .
C71 C69 C70 117.3(7) . .
C71 C69 C68 121.1(7) . .
C70 C69 C68 121.6(7) . .
N6 C62 C63 111.1(6) . .
N6 C62 H47 109.4 . .
C63 C62 H47 109.4 . .
N6 C62 H46 109.4 . .
C63 C62 H46 109.4 . .
H47 C62 H46 108.0 . .
C77 C78 N7 109.6(7) . .
C77 C78 H60 125.2 . .
N7 C78 H60 125.2 . .
N8 C75 C74 111.6(7) . .
N8 C75 H57 109.3 . .
C74 C75 H57 109.3 . .
N8 C75 H56 109.3 . .
C74 C75 H56 109.3 . .
H57 C75 H56 108.0 . .
C66 C65 C63 120.3(8) . .
C66 C65 H49 119.8 . .
C63 C65 H49 119.8 . .
N8 C77 C78 107.5(7) . .
N8 C77 H59 126.2 . .
C78 C77 H59 126.2 . .
N6 C61 C60 105.3(6) . .
N6 C61 H45 127.4 . .
C60 C61 H45 127.4 . .
C63 C64 C67 120.3(9) . .
C63 C64 H48 119.9 . .
C67 C64 H48 119.9 . .
C72 C74 C73 116.6(8) . .
C72 C74 C75 120.3(9) . .
C73 C74 C75 123.0(8) . .

loop_
_geom_bond_atom_site_label_1
_geom_bond_atom_site_label_2
_geom_bond_distance
_geom_bond_site_symmetry_2
Co3 O5 2.002(3) .
Co3 O9 2.003(4) .
Co3 N9 2.033(5) .
Co3 N5 2.042(5) .
Co2 O7 1.998(4) .
Co2 N7 2.028(5) 8_576
Co2 N11 2.038(5) 2_565
Co2 O3 2.045(4) .
Co1 O12 1.983(4) 1_545
Co1 O1 1.993(4) .
Co1 N3 2.036(4) 2_554
Co1 N1 2.043(4) .
O5 C26 1.262(7) .
O1 C21 1.280(6) .
O2 C21 1.245(6) .
O4 C24 1.237(6) .
O9 C33 1.275(6) .
O12 C35 1.293(6) .
O12 Co1 1.983(4) 1_565
O10 C33 1.247(6) .
O3 C24 1.273(6) .
O7 C30 1.273(7) .
O6 C26 1.261(7) .
O11 C35 1.234(6) .
O8 C30 1.252(7) .
N3 C18 1.349(6) .
N3 C19 1.385(7) .
N3 Co1 2.036(4) 2
N4 C18 1.329(6) .
N4 C20 1.376(7) .
N4 C17 1.480(6) .
N1 C1 1.338(6) .
N1 C2 1.388(7) .
N9 C39 1.331(6) .
N9 C40 1.378(7) .
N5 C59 1.306(7) .
N5 C60 1.401(8) .
N2 C1 1.340(6) .
N2 C3 1.386(7) .
N2 C4 1.467(6) .
N11 C56 1.326(7) .
N11 C58 1.366(8) .
N11 Co2 2.038(5) 2_564
N7 C76 1.317(8) .
N7 C78 1.353(10) .
N7 Co2 2.028(5) 8_575
N10 C39 1.350(7) .
N10 C41 1.360(7) .
N10 C42 1.498(7) .
N12 C56 1.336(8) .
N12 C57 1.345(8) .
N12 C55 1.522(8) .
N6 C59 1.336(8) .
N6 C61 1.343(9) .
N6 C62 1.489(8) .
N8 C76 1.317(8) .
N8 C77 1.324(12) .
N8 C75 1.468(9) .
C70 C72 1.387(12) .
C70 C69 1.423(12) .
C70 H52 0.9500 .
C55 C54 1.554(10) .
C55 H39 0.9900 .
C55 H38 0.9900 .
C71 C73 1.390(11) .
C71 C69 1.397(10) .
C71 H53 0.9500 .
C73 C74 1.417(13) .
C73 H55 0.9500 .
C72 C74 1.393(12) .
C72 H54 0.9500 .
C33 C32 1.511(7) .
C32 C31 1.409(7) .
C32 C34 1.421(6) .
C18 H16 0.9500 .
C24 C23 1.523(7) .
C1 H1 0.9500 .
C34 C36 1.394(7) .
C34 C35 1.502(7) .
C20 C19 1.351(7) .
C20 H17 0.9500 .
C22 C29 1.396(8) .
C22 C23 1.416(7) .
C22 C21 1.502(7) .
C23 C25 1.405(7) .
C2 C3 1.354(8) .
C2 H2 0.9500 .
C19 H18 0.9500 .
C10 C9 1.367(9) .
C10 C8 1.385(9) .
C10 C11 1.504(9) .
C15 C13 1.381(9) .
C15 C16 1.421(9) .
C15 H13 0.9500 .
C30 C31 1.500(7) .
C76 H58 0.9500 .
C26 C25 1.510(7) .
C47 C45 1.363(9) .
C47 C48 1.366(9) .
C47 H33 0.9500 .
C36 C37 1.394(8) .
C36 H24 0.9500 .
C3 H3 0.9500 .
C39 H25 0.9500 .
C54 C52 1.352(9) .
C54 C53 1.400(10) .
C31 C38 1.395(8) .
C6 C8 1.370(8) .
C6 C5 1.417(8) .
C6 H6 0.9500 .
C11 C12 1.396(9) .
C11 C13 1.396(9) .
C56 H41 0.9500 .
C43 C45 1.414(9) .
C43 C44 1.416(10) .
C43 C42 1.488(9) .
C38 C37 1.389(8) .
C38 H22 0.9500 .
C25 C27 1.409(8) .
C5 C7 1.387(9) .
C5 C4 1.501(8) .
C59 H43 0.9500 .
C50 C52 1.378(9) .
C50 C49 1.401(9) .
C50 H34 0.9500 .
C4 H4 0.9900 .
C4 H5 0.9900 .
C58 C57 1.360(9) .
C58 H42 0.9500 .
C7 C9 1.421(9) .
C7 H7 0.9500 .
C17 C16 1.525(8) .
C17 H14 0.9900 .
C17 H15 0.9900 .
C13 H11 0.9500 .
C9 H9 0.9500 .
C48 C46 1.410(9) .
C48 C49 1.495(10) .
C41 C40 1.352(8) .
C41 H27 0.9500 .
C45 H31 0.9500 .
C8 H8 0.9500 .
C49 C51 1.401(9) .
C51 C53 1.382(10) .
C51 H35 0.9500 .
C40 H26 0.9500 .
C37 H23 0.9500 .
C53 H37 0.9500 .
C52 H36 0.9500 .
C12 C14 1.377(9) .
C12 H10 0.9500 .
C29 C28 1.386(9) .
C29 H19 0.9500 .
C16 C14 1.371(9) .
C28 C27 1.387(9) .
C28 H20 0.9500 .
C60 C61 1.366(9) .
C60 H44 0.9500 .
C68 C67 1.396(12) .
C68 C66 1.398(10) .
C68 C69 1.488(10) .
C57 H40 0.9500 .
C44 C46 1.374(11) .
C44 H30 0.9500 .
C66 C65 1.387(10) .
C66 H50 0.9500 .
C42 H29 0.9900 .
C42 H28 0.9900 .
C63 C64 1.362(11) .
C63 C65 1.408(11) .
C63 C62 1.500(11) .
C46 H32 0.9500 .
C67 C64 1.421(12) .
C67 H51 0.9500 .
C14 H12 0.9500 .
C27 H21 0.9500 .
C62 H47 0.9900 .
C62 H46 0.9900 .
C78 C77 1.350(13) .
C78 H60 0.9500 .
C75 C74 1.493(11) .
C75 H57 0.9900 .
C75 H56 0.9900 .
C65 H49 0.9500 .
C77 H59 0.9500 .
C61 H45 0.9500 .
C64 H48 0.9500 .
